data_7041301
loop_
_publ_author_name
'Huang, Hui-Lin'
'Lin, Hsin-Yau'
'Chen, Pei-Shan'
'Lee, Jey-Jau'
'Kung, Hui-Chen'
'Wang, Sue-Lein'

_publ_section_title
;
 A highly flexible inorganic framework with amphiphilic amine assemblies
 as templates.
;
_journal_issue 2
_journal_name_full 'Dalton transactions (Cambridge, England : 2003)'
_journal_page_first 364
_journal_page_last 368
_journal_paper_doi 10.1039/c6dt04165e
_journal_volume 46
_journal_year 2017
_chemical_formula_moiety (NC8H18)2[Zn3(HPO3)3.7(HPO4)0.3]
_chemical_formula_sum 'C16 H40 N2 O12.3 P4 Zn3'
_chemical_formula_weight 777.36
_chemical_name_systematic
;
?
;
_space_group_IT_number 148
_symmetry_cell_setting trigonal
_symmetry_space_group_name_Hall '-R 3'
_symmetry_space_group_name_H-M 'R -3 :H'
_atom_sites_solution_hydrogens geom
_atom_sites_solution_primary direct
_atom_sites_solution_secondary difmap
_audit_creation_method SHELXL-97
_audit_update_record
;
2011-10-11 deposited with the CCDC.
2016-11-15 downloaded from the CCDC.
;
_cell_angle_alpha 90.00
_cell_angle_beta 90.00
_cell_angle_gamma 120.00
_cell_formula_units_Z 18
_cell_length_a 33.9287(3)
_cell_length_b 33.9287(3)
_cell_length_c 13.65790(10)
_cell_measurement_reflns_used 9882
_cell_measurement_temperature 296(2)
_cell_measurement_theta_max 28.31
_cell_measurement_theta_min 2.04
_cell_volume 13616.0(2)
_computing_cell_refinement 'SAINT V7.34A (Bruker AXS, 2006)'
_computing_data_collection 'APEX2 (Bruker AXS, 2010)'
_computing_data_reduction 'SAINT V7.34A (Bruker AXS, 2006)'
_computing_molecular_graphics 'SHELXTL (Sheldrick, 2008)'
_computing_publication_material SHELXTL
_computing_structure_refinement 'SHELXL-97 (Sheldrick, 2008)'
_computing_structure_solution 'SHELXS-97 (Sheldrick, 2008)'
_diffrn_ambient_temperature 296(2)
_diffrn_detector_area_resol_mean 8.3333
_diffrn_measured_fraction_theta_full 0.998
_diffrn_measured_fraction_theta_max 0.998
_diffrn_measurement_device_type 'Bruker APEX-II CCD'
_diffrn_measurement_method '\f and \w scans'
_diffrn_radiation_monochromator graphite
_diffrn_radiation_source 'fine-focus sealed tube'
_diffrn_radiation_type MoK\a
_diffrn_radiation_wavelength 0.71073
_diffrn_reflns_av_R_equivalents 0.0701
_diffrn_reflns_av_sigmaI/netI 0.0494
_diffrn_reflns_limit_h_max 44
_diffrn_reflns_limit_h_min -45
_diffrn_reflns_limit_k_max 45
_diffrn_reflns_limit_k_min -45
_diffrn_reflns_limit_l_max 18
_diffrn_reflns_limit_l_min -18
_diffrn_reflns_number 60317
_diffrn_reflns_theta_full 28.31
_diffrn_reflns_theta_max 28.31
_diffrn_reflns_theta_min 2.04
_exptl_absorpt_coefficient_mu 2.625
_exptl_absorpt_correction_T_max 0.9281
_exptl_absorpt_correction_T_min 0.8370
_exptl_absorpt_correction_type multi-scan
_exptl_absorpt_process_details 'SADABS V2008/1 (Bruker AXS)'
_exptl_crystal_colour colorless
_exptl_crystal_density_diffrn 1.696
_exptl_crystal_density_meas ?
_exptl_crystal_density_method 'not measured'
_exptl_crystal_description Columnar
_exptl_crystal_F_000 7128
_exptl_crystal_size_max 0.22
_exptl_crystal_size_mid 0.03
_exptl_crystal_size_min 0.03
_refine_diff_density_max 1.066
_refine_diff_density_min -1.210
_refine_diff_density_rms 0.195
_refine_ls_extinction_method none
_refine_ls_goodness_of_fit_ref 1.057
_refine_ls_hydrogen_treatment constr
_refine_ls_matrix_type full
_refine_ls_number_parameters 348
_refine_ls_number_reflns 7524
_refine_ls_number_restraints 1
_refine_ls_restrained_S_all 1.057
_refine_ls_R_factor_all 0.0974
_refine_ls_R_factor_gt 0.0536
_refine_ls_shift/su_max 0.130
_refine_ls_shift/su_mean 0.005
_refine_ls_structure_factor_coef Fsqd
_refine_ls_weighting_details 'calc w=1/[\s^2^(Fo^2^)+(0.1037P)^2^+23.7947P] where P=(Fo^2^+2Fc^2^)/3'
_refine_ls_weighting_scheme calc
_refine_ls_wR_factor_gt 0.1464
_refine_ls_wR_factor_ref 0.1836
_reflns_number_gt 4896
_reflns_number_total 7524
_reflns_threshold_expression >2sigma(I)
_cod_data_source_file c6dt04165e2.cif
_cod_data_source_block NTHU-11-coa
_cod_depositor_comments
;
The following automatic conversions were performed:

'_symmetry_cell_setting' value 'Trigonal' changed to 'trigonal'
according to
/usr/data/users/saulius/crontab/automatic-downloads/rss-feeds/RSC/lib/dictionaries/cif_core.dic
dictionary named 'cif_core.dic' version 2.4.2 from 2011-04-26.

'_exptl_crystal_density_meas' value 'not measured' was changed to '?'
- the value is perceived as not measured.

Automatic conversion script
Id: cif_fix_values 4268 2015-11-12 08:31:59Z antanas 

 Adding full bibliography for 7041300--7041304.cif.

The following automatic conversions were performed:

'_refine_ls_hydrogen_treatment' value 'const' was replaced with the
value 'constr' as specified in the replacement file
'src/cod-tools/trunk/data/replacement-values/replacement_values.lst'.

Automatic conversion script
Id: cif_fix_values 5376 2017-05-30 11:51:03Z andrius 
;
_cod_original_sg_symbol_H-M R-3
_cod_database_code 7041301

loop_
_symmetry_equiv_pos_as_xyz
'x, y, z'
'-y, x-y, z'
'-x+y, -x, z'
'x+2/3, y+1/3, z+1/3'
'-y+2/3, x-y+1/3, z+1/3'
'-x+y+2/3, -x+1/3, z+1/3'
'x+1/3, y+2/3, z+2/3'
'-y+1/3, x-y+2/3, z+2/3'
'-x+y+1/3, -x+2/3, z+2/3'
'-x, -y, -z'
'y, -x+y, -z'
'x-y, x, -z'
'-x+2/3, -y+1/3, -z+1/3'
'y+2/3, -x+y+1/3, -z+1/3'
'x-y+2/3, x+1/3, -z+1/3'
'-x+1/3, -y+2/3, -z+2/3'
'y+1/3, -x+y+2/3, -z+2/3'
'x-y+1/3, x+2/3, -z+2/3'

loop_
_atom_site_label
_atom_site_type_symbol
_atom_site_fract_x
_atom_site_fract_y
_atom_site_fract_z
_atom_site_U_iso_or_equiv
_atom_site_adp_type
_atom_site_occupancy
_atom_site_symmetry_multiplicity
_atom_site_calc_flag
_atom_site_refinement_flags
Zn1 Zn 1.006652(19) 0.30051(2) 0.09770(4) 0.03235(16) Uani 1 1 d .
Zn2 Zn 1.10695(2) 0.33025(2) 0.30487(4) 0.04292(19) Uani 1 1 d .
Zn3 Zn 0.83190(2) 0.16510(2) 0.00337(4) 0.0499(2) Uani 1 1 d .
P1 P 1.04046(4) 0.36810(5) 0.27530(9) 0.0334(3) Uani 1 1 d .
P2 P 0.90458(5) 0.22890(5) 0.15465(9) 0.0375(3) Uani 1 1 d .
P3 P 1.07681(5) 0.26677(5) 0.11807(10) 0.0424(3) Uani 1 1 d .
P4 P 1.13322(5) 0.28230(5) 0.47078(9) 0.0420(3) Uani 1 1 d .
O1 O 0.98327(14) 0.30841(13) -0.0251(3) 0.0434(9) Uani 1 1 d .
O2 O 1.06646(15) 0.35342(17) 0.3415(3) 0.0562(11) Uani 1 1 d .
O3 O 1.04282(12) 0.35762(12) 0.1683(2) 0.0385(8) Uani 1 1 d .
O4 O 0.95576(12) 0.25302(13) 0.1690(3) 0.0462(9) Uani 1 1 d .
O5 O 0.78476(14) 0.13933(15) 0.0993(3) 0.0592(12) Uani 1 1 d .
O6 O 0.89151(13) 0.20926(15) 0.0535(3) 0.0568(12) Uani 1 1 d .
O7 O 1.07666(15) 0.27585(15) 0.2269(3) 0.0548(11) Uani 1 1 d .
O8 O 0.84103(15) 0.12340(16) -0.0757(3) 0.0637(12) Uani 1 1 d .
O9 O 1.05018(16) 0.28265(17) 0.0576(3) 0.0592(12) Uani 1 1 d .
O10 O 1.11948(16) 0.31562(17) 0.4347(3) 0.0616(12) Uani 1 1 d .
O11 O 1.17430(15) 0.28629(16) 0.4203(4) 0.0649(12) Uani 1 1 d .
O12 O 1.1366(2) 0.28284(18) 0.5803(3) 0.0761(15) Uani 1 1 d .
O13 O 0.8893(9) 0.2619(8) 0.1795(16) 0.127(11) Uani 0.335(17) 1 d P
H1 H 1.0582 0.4159 0.2846 0.050 Uiso 1 1 d .
H2 H 0.8903 0.2623 0.1771 0.050 Uiso 0.67 1 d P
H3 H 1.0613 0.2282 0.1251 0.050 Uiso 1 1 d .
H4 H 1.1017 0.2381 0.4502 0.050 Uiso 1 1 d .
N1 N 0.7006(5) 0.1097(3) -0.0264(6) 0.171(6) Uani 1 1 d .
C1 C 0.6889(4) 0.1402(3) -0.0256(5) 0.095(3) Uani 1 1 d .
C2 C 0.6788(3) 0.1552(3) -0.1224(6) 0.080(2) Uani 1 1 d .
C3 C 0.6549(5) 0.1829(5) -0.1235(11) 0.090(4) Uani 0.647(13) 1 d P
C3A C 0.6974(9) 0.2044(9) -0.157(2) 0.090(4) Uani 0.353(13) 1 d P
C4 C 0.6786(4) 0.2317(4) -0.1076(13) 0.155(6) Uani 1 1 d .
C5 C 0.7075(6) 0.2531(4) -0.0114(15) 0.171(7) Uani 1 1 d .
C6 C 0.7471(6) 0.2425(7) 0.0101(16) 0.204(8) Uani 1 1 d .
C7 C 0.7323(8) 0.2068(6) 0.0740(12) 0.193(9) Uani 1 1 d .
C8 C 0.6945(4) 0.1659(3) 0.0664(6) 0.091(3) Uani 1 1 d .
N2 N 1.1153(2) 0.3876(2) 0.5392(4) 0.0673(16) Uani 1 1 d .
C9 C 1.1396(5) 0.4365(3) 0.5358(8) 0.140(6) Uani 1 1 d .
C10 C 1.1593(6) 0.4589(4) 0.6267(9) 0.176(7) Uani 1 1 d .
C11 C 1.1793(8) 0.5091(6) 0.6300(16) 0.319(19) Uani 1 1 d .
C12 C 1.2271(6) 0.5381(6) 0.6054(13) 0.202(9) Uani 1 1 d .
C13 C 1.2438(6) 0.5347(8) 0.510(3) 0.285(15) Uani 1 1 d .
C14 C 1.2281(10) 0.5117(15) 0.4282(16) 0.266(16) Uani 1 1 d .
C15 C 1.1859(13) 0.4678(15) 0.416(2) 0.35(3) Uani 1 1 d .
C16 C 1.1482(9) 0.4586(8) 0.4485(17) 0.30(2) Uani 1 1 d .
H1B H 0.7108 0.1049 0.0294 0.080 Uiso 1 1 d .
H1C H 0.6901 0.0884 -0.0674 0.080 Uiso 1 1 d .
H1D H 0.7345 0.1302 -0.0593 0.080 Uiso 1 1 d .
H1A H 0.6552 0.1142 -0.0116 0.080 Uiso 1 1 d .
H2A H 0.6455 0.1393 -0.1311 0.080 Uiso 1 1 d .
H2B H 0.6889 0.1414 -0.1707 0.080 Uiso 1 1 d .
H3A H 0.6304 0.1696 -0.0723 0.080 Uiso 0.65 1 d P
H3B H 0.6372 0.1761 -0.1841 0.080 Uiso 0.65 1 d P
H3AA H 0.6908 0.2080 -0.2266 0.080 Uiso 0.35 1 d P
H3AB H 0.7300 0.2244 -0.1518 0.080 Uiso 0.35 1 d P
H4A H 0.6604 0.2455 -0.1181 0.080 Uiso 1 1 d .
H4B H 0.7029 0.2462 -0.1602 0.080 Uiso 1 1 d .
H5A H 0.6861 0.2418 0.0455 0.080 Uiso 1 1 d .
H5B H 0.7193 0.2869 -0.0078 0.080 Uiso 1 1 d .
H6A H 0.7763 0.2698 0.0285 0.080 Uiso 1 1 d .
H6B H 0.7558 0.2335 -0.0545 0.080 Uiso 1 1 d .
H7A H 0.7330 0.2208 0.1385 0.080 Uiso 1 1 d .
H7B H 0.7585 0.2008 0.0832 0.080 Uiso 1 1 d .
H8A H 0.6903 0.1465 0.1215 0.080 Uiso 1 1 d .
H8B H 0.6680 0.1715 0.0720 0.080 Uiso 1 1 d .
H2C H 1.1042 0.3753 0.4799 0.080 Uiso 1 1 d .
H2D H 1.1342 0.3772 0.5596 0.080 Uiso 1 1 d .
H2E H 1.0923 0.3782 0.5821 0.080 Uiso 1 1 d .

loop_
_atom_site_aniso_label
_atom_site_aniso_U_11
_atom_site_aniso_U_22
_atom_site_aniso_U_33
_atom_site_aniso_U_23
_atom_site_aniso_U_13
_atom_site_aniso_U_12
Zn1 0.0310(3) 0.0348(3) 0.0266(3) 0.0000(2) 0.0003(2) 0.0130(3)
Zn2 0.0401(4) 0.0630(5) 0.0313(3) -0.0008(3) -0.0011(2) 0.0301(3)
Zn3 0.0396(4) 0.0555(4) 0.0230(3) 0.0003(3) 0.0038(2) 0.0001(3)
P1 0.0334(7) 0.0397(7) 0.0264(6) -0.0044(5) -0.0001(5) 0.0179(6)
P2 0.0356(7) 0.0371(7) 0.0273(6) -0.0024(5) 0.0035(5) 0.0087(6)
P3 0.0469(8) 0.0481(8) 0.0387(7) -0.0031(6) 0.0014(6) 0.0286(7)
P4 0.0438(8) 0.0535(9) 0.0272(6) 0.0023(6) -0.0008(5) 0.0231(7)
O1 0.060(2) 0.044(2) 0.0341(18) 0.0002(16) -0.0063(17) 0.032(2)
O2 0.057(3) 0.095(3) 0.036(2) -0.002(2) 0.0000(18) 0.053(3)
O3 0.040(2) 0.040(2) 0.0235(15) -0.0034(14) 0.0040(14) 0.0104(16)
O4 0.035(2) 0.046(2) 0.0336(18) 0.0059(16) 0.0012(15) 0.0031(17)
O5 0.051(2) 0.064(3) 0.0309(18) 0.0060(18) 0.0147(17) 0.005(2)
O6 0.041(2) 0.067(3) 0.0291(18) -0.0079(18) 0.0014(16) 0.002(2)
O7 0.061(3) 0.059(3) 0.0341(19) -0.0024(18) 0.0021(18) 0.022(2)
O8 0.049(3) 0.062(3) 0.058(3) -0.012(2) -0.002(2) 0.011(2)
O9 0.066(3) 0.091(3) 0.043(2) 0.001(2) 0.006(2) 0.057(3)
O10 0.081(3) 0.088(3) 0.038(2) -0.005(2) -0.014(2) 0.059(3)
O11 0.053(3) 0.060(3) 0.080(3) 0.000(2) 0.019(2) 0.027(2)
O12 0.115(4) 0.084(4) 0.027(2) 0.008(2) -0.002(2) 0.048(3)
O13 0.16(2) 0.14(2) 0.110(18) 0.038(14) 0.024(15) 0.093(18)
N1 0.379(17) 0.166(8) 0.080(5) -0.083(6) -0.136(8) 0.220(11)
C1 0.181(11) 0.089(6) 0.054(4) 0.005(4) 0.017(5) 0.096(7)
C2 0.098(6) 0.090(6) 0.073(5) -0.008(4) -0.016(4) 0.062(5)
C3 0.081(8) 0.087(9) 0.108(10) -0.006(7) -0.023(7) 0.046(7)
C3A 0.081(8) 0.087(9) 0.108(10) -0.006(7) -0.023(7) 0.046(7)
C4 0.102(9) 0.080(7) 0.278(18) 0.032(9) -0.053(10) 0.042(7)
C5 0.143(12) 0.088(8) 0.30(2) -0.060(11) -0.027(13) 0.071(9)
C6 0.163(16) 0.180(18) 0.25(2) -0.110(17) -0.040(16) 0.070(15)
C7 0.26(2) 0.113(12) 0.134(13) 0.037(10) 0.028(13) 0.036(13)
C8 0.139(9) 0.069(5) 0.061(5) -0.009(4) 0.004(5) 0.049(6)
N2 0.073(4) 0.074(4) 0.048(3) 0.003(3) -0.001(3) 0.031(3)
C9 0.171(12) 0.064(6) 0.086(7) 0.020(5) -0.031(7) -0.016(6)
C10 0.247(17) 0.069(7) 0.115(9) -0.030(6) 0.078(10) 0.006(8)
C11 0.35(3) 0.132(13) 0.30(3) -0.072(15) 0.25(2) -0.011(16)
C12 0.160(14) 0.161(14) 0.160(14) -0.068(11) 0.048(12) -0.013(11)
C13 0.112(13) 0.22(2) 0.32(3) -0.04(2) 0.066(19) -0.067(13)
C14 0.21(3) 0.49(5) 0.116(15) 0.03(2) 0.080(16) 0.19(3)
C15 0.26(4) 0.51(6) 0.23(3) -0.27(4) -0.07(3) 0.16(4)
C16 0.25(3) 0.21(2) 0.183(19) 0.100(18) -0.094(18) -0.084(19)

loop_
_atom_type_symbol
_atom_type_description
_atom_type_scat_dispersion_real
_atom_type_scat_dispersion_imag
_atom_type_scat_source
C C 0.0033 0.0016 'International Tables Vol C Tables 4.2.6.8 and 6.1.1.4'
N N 0.0061 0.0033 'International Tables Vol C Tables 4.2.6.8 and 6.1.1.4'
O O 0.0106 0.0060 'International Tables Vol C Tables 4.2.6.8 and 6.1.1.4'
P P 0.1023 0.0942 'International Tables Vol C Tables 4.2.6.8 and 6.1.1.4'
Zn Zn 0.2839 1.4301 'International Tables Vol C Tables 4.2.6.8 and 6.1.1.4'
H H 0.0000 0.0000 'International Tables Vol C Tables 4.2.6.8 and 6.1.1.4'

loop_
_geom_angle_atom_site_label_1
_geom_angle_atom_site_label_2
_geom_angle_atom_site_label_3
_geom_angle
_geom_angle_site_symmetry_1
_geom_angle_site_symmetry_3
O1 Zn1 O9 103.21(17) . .
O1 Zn1 O4 107.18(16) . .
O9 Zn1 O4 112.6(2) . .
O1 Zn1 O3 112.91(15) . .
O9 Zn1 O3 104.55(18) . .
O4 Zn1 O3 115.73(15) . .
O11 Zn2 O7 115.78(19) 16_755 .
O11 Zn2 O10 112.7(2) 16_755 .
O7 Zn2 O10 109.89(19) . .
O11 Zn2 O2 105.8(2) 16_755 .
O7 Zn2 O2 112.41(19) . .
O10 Zn2 O2 98.98(17) . .
O5 Zn3 O8 117.0(2) . .
O5 Zn3 O12 104.6(2) . 6_664
O8 Zn3 O12 105.8(2) . 6_664
O5 Zn3 O6 114.98(17) . .
O8 Zn3 O6 106.05(19) . .
O12 Zn3 O6 107.6(2) 6_664 .
O2 P1 O1 112.8(2) . 6_665
O2 P1 O3 113.1(2) . .
O1 P1 O3 111.5(2) 6_665 .
O2 P1 H1 109.7 . .
O1 P1 H1 100.8 6_665 .
O3 P1 H1 108.1 . .
O13 P2 O6 114.0(9) . .
O13 P2 O5 101.2(8) . 13_655
O6 P2 O5 113.1(2) . 13_655
O13 P2 O4 107.5(11) . .
O6 P2 O4 111.3(2) . .
O5 P2 O4 109.2(2) 13_655 .
O13 P2 H2 1.6 . .
O6 P2 H2 113.3 . .
O5 P2 H2 102.8 13_655 .
O4 P2 H2 106.6 . .
O9 P3 O8 111.9(3) . 11_665
O9 P3 O7 113.6(2) . .
O8 P3 O7 114.4(3) 11_665 .
O9 P3 H3 116.1 . .
O8 P3 H3 103.6 11_665 .
O7 P3 H3 95.9 . .
O11 P4 O12 113.2(3) . .
O11 P4 O10 113.9(3) . .
O12 P4 O10 111.6(3) . .
O11 P4 H4 100.8 . .
O12 P4 H4 103.4 . .
O10 P4 H4 113.0 . .
P1 O1 Zn1 133.5(2) 8_644 .
P1 O2 Zn2 128.4(2) . .
P1 O3 Zn1 128.9(2) . .
P2 O4 Zn1 133.5(2) . .
P2 O5 Zn3 146.9(3) 13_655 .
P2 O6 Zn3 129.0(2) . .
P3 O7 Zn2 133.0(3) . .
P3 O8 Zn3 134.6(3) 12_545 .
P3 O9 Zn1 130.1(2) . .
P4 O10 Zn2 132.8(3) . .
P4 O11 Zn2 132.6(3) . 16_755
P4 O12 Zn3 130.3(3) . 8_645
P2 O13 H2 60.1 . .
C1 N1 H1B 116.6 . .
C1 N1 H1C 122.0 . .
H1B N1 H1C 117.0 . .
C1 N1 H1D 98.0 . .
H1B N1 H1D 95.1 . .
H1C N1 H1D 97.7 . .
N1 C1 C8 118.7(8) . .
N1 C1 C2 118.6(7) . .
C8 C1 C2 121.6(7) . .
N1 C1 H1A 88.4 . .
C8 C1 H1A 95.9 . .
C2 C1 H1A 96.1 . .
C1 C2 C3 119.8(9) . .
C1 C2 C3A 126.7(12) . .
C3 C2 C3A 51.7(12) . .
C1 C2 H2A 108.1 . .
C3 C2 H2A 61.1 . .
C3A C2 H2A 107.1 . .
C1 C2 H2B 103.9 . .
C3 C2 H2B 136.2 . .
C3A C2 H2B 105.1 . .
H2A C2 H2B 103.8 . .
C3A C3 C4 66.1(15) . .
C3A C3 C2 64.9(14) . .
C4 C3 C2 122.7(11) . .
C3A C3 H2A 99.8 . .
C4 C3 H2A 162.2 . .
C2 C3 H2A 39.6 . .
C3A C3 H3A 156.1 . .
C4 C3 H3A 105.8 . .
C2 C3 H3A 107.0 . .
H2A C3 H3A 82.6 . .
C3A C3 H3B 101.8 . .
C4 C3 H3B 108.7 . .
C2 C3 H3B 108.4 . .
H2A C3 H3B 84.0 . .
H3A C3 H3B 102.2 . .
C3 C3A C4 60.7(14) . .
C3 C3A C2 63.4(15) . .
C4 C3A C2 117(2) . .
C3 C3A H3AA 98.4 . .
C4 C3A H3AA 99.3 . .
C2 C3A H3AA 115.7 . .
C3 C3A H3AB 154.3 . .
C4 C3A H3AB 102.7 . .
C2 C3A H3AB 116.0 . .
H3AA C3A H3AB 103.9 . .
C3 C3A H4B 97.5 . .
C4 C3A H4B 41.0 . .
C2 C3A H4B 157.9 . .
H3AA C3A H4B 76.3 . .
H3AB C3A H4B 75.9 . .
C3 C4 C3A 53.3(12) . .
C3 C4 C5 120.8(12) . .
C3A C4 C5 107.4(13) . .
C3 C4 H4A 114.2 . .
C3A C4 H4A 143.3 . .
C5 C4 H4A 107.8 . .
C3 C4 H4B 107.4 . .
C3A C4 H4B 59.5 . .
C5 C4 H4B 101.5 . .
H4A C4 H4B 103.0 . .
C4 C5 C6 116.9(12) . .
C4 C5 H5A 107.8 . .
C6 C5 H5A 107.7 . .
C4 C5 H5B 111.5 . .
C6 C5 H5B 110.4 . .
H5A C5 H5B 101.2 . .
C7 C6 C5 109.9(19) . .
C7 C6 H6A 114.7 . .
C5 C6 H6A 113.6 . .
C7 C6 H6B 108.7 . .
C5 C6 H6B 108.1 . .
H6A C6 H6B 101.3 . .
C8 C7 C6 127.2(19) . .
C8 C7 H7A 110.1 . .
C6 C7 H7A 103.5 . .
C8 C7 H7B 106.2 . .
C6 C7 H7B 106.6 . .
H7A C7 H7B 99.9 . .
C7 C8 C1 116.6(11) . .
C7 C8 H8A 112.8 . .
C1 C8 H8A 109.2 . .
C7 C8 H8B 106.2 . .
C1 C8 H8B 108.0 . .
H8A C8 H8B 103.1 . .
C9 N2 H2C 111.7 . .
C9 N2 H2D 110.4 . .
H2C N2 H2D 107.8 . .
C9 N2 H2E 109.1 . .
H2C N2 H2E 109.4 . .
H2D N2 H2E 108.4 . .
C16 C9 C10 123.5(13) . .
C16 C9 N2 120.4(14) . .
C10 C9 N2 115.4(9) . .
C9 C10 C11 117.2(16) . .
C12 C11 C10 118.9(19) . .
C13 C12 C11 120.2(15) . .
C14 C13 C12 138.9(19) . .
C13 C14 C15 127(2) . .
C16 C15 C14 125(3) . .
C15 C16 C9 112(4) . .

loop_
_geom_bond_atom_site_label_1
_geom_bond_atom_site_label_2
_geom_bond_distance
_geom_bond_site_symmetry_2
Zn1 O1 1.931(3) .
Zn1 O9 1.935(4) .
Zn1 O4 1.935(3) .
Zn1 O3 1.953(3) .
Zn2 O11 1.910(5) 16_755
Zn2 O7 1.924(4) .
Zn2 O10 1.945(4) .
Zn2 O2 1.959(4) .
Zn3 O5 1.909(4) .
Zn3 O8 1.924(5) .
Zn3 O12 1.940(5) 6_664
Zn3 O6 1.942(4) .
P1 O2 1.511(4) .
P1 O1 1.514(4) 6_665
P1 O3 1.515(3) .
P1 H1 1.4258 .
P2 O13 1.49(2) .
P2 O6 1.502(4) .
P2 O5 1.502(4) 13_655
P2 O4 1.517(4) .
P2 H2 1.4681 .
P3 O9 1.509(4) .
P3 O8 1.509(5) 11_665
P3 O7 1.518(4) .
P3 H3 1.1445 .
P4 O11 1.499(4) .
P4 O12 1.499(4) .
P4 O10 1.505(5) .
P4 H4 1.3667 .
O1 P1 1.514(4) 8_644
O5 P2 1.502(4) 13_655
O8 P3 1.509(5) 12_545
O11 Zn2 1.910(5) 16_755
O12 Zn3 1.939(5) 8_645
O13 H2 0.0459 .
N1 C1 1.280(10) .
N1 H1B 0.8831 .
N1 H1C 0.8403 .
N1 H1D 1.0985 .
C1 C8 1.488(10) .
C1 C2 1.515(11) .
C1 H1A 1.0548 .
C2 C3 1.519(16) .
C2 C3A 1.54(3) .
C2 H2A 0.9858 .
C2 H2B 0.9644 .
C3 C3A 1.33(3) .
C3 C4 1.450(18) .
C3 H2A 1.3538 .
C3 H3A 1.0038 .
C3 H3B 0.9799 .
C3A C4 1.52(3) .
C3A H3AA 0.9939 .
C3A H3AB 0.9683 .
C3A H4B 1.3325 .
C4 C5 1.58(2) .
C4 H4A 0.9552 .
C4 H4B 1.0156 .
C5 C6 1.58(2) .
C5 H5A 1.0003 .
C5 H5B 1.0099 .
C6 C7 1.37(2) .
C6 H6A 0.9924 .
C6 H6B 1.0232 .
C7 C8 1.343(19) .
C7 H7A 0.9959 .
C7 H7B 1.0153 .
C8 H8A 0.9614 .
C8 H8B 1.0105 .
N2 C9 1.439(11) .
N2 H2C 0.9035 .
N2 H2D 0.9153 .
N2 H2E 0.8969 .
C9 C16 1.36(2) .
C9 C10 1.434(14) .
C10 C11 1.49(2) .
C11 C12 1.46(2) .
C12 C13 1.45(3) .
C13 C14 1.31(3) .
C14 C15 1.47(4) .
C15 C16 1.24(4) .
